data_7718521
loop_
_publ_author_name
'Shee, Uday'
'Khutia, Biswajit'
'Ray, Sneha'
'Ghosh, Sumona'
'Rajak, Kajal Krishna'

_publ_section_title
;
 Highly efficient photocatalytic reduction of CO<sub>2</sub> to CO under
 visible light using rhenium benzo[<i>d</i>]oxazole complexes.
;
_journal_issue 18
_journal_name_full 'Dalton transactions (Cambridge, England : 2003)'
_journal_page_first 7294
_journal_page_last 7305
_journal_paper_doi 10.1039/d4dt03400g
_journal_volume 54
_journal_year 2025
_chemical_formula_moiety 'C19 H10 Cl N2 O4 Re, 1[CH2Cl2]'
_chemical_formula_sum 'C20 H12 Cl3 N2 O4 Re'
_chemical_formula_weight 636.87
_space_group_crystal_system triclinic
_space_group_IT_number 2
_space_group_name_Hall '-P 1'
_space_group_name_H-M_alt 'P -1'
_atom_sites_solution_hydrogens geom
_audit_creation_date 2024-07-01
_audit_creation_method
;
Olex2 1.5
(compiled 2024.02.16 svn.r378c4104 for OlexSys, GUI svn.r6928)
;
_audit_update_record
;
2024-09-19 deposited with the CCDC.	2025-03-26 downloaded from the CCDC.
;
_cell_angle_alpha 96.3400(10)
_cell_angle_beta 102.8560(10)
_cell_angle_gamma 110.7090(10)
_cell_formula_units_Z 2
_cell_length_a 9.4862(4)
_cell_length_b 9.5540(4)
_cell_length_c 13.1539(6)
_cell_measurement_reflns_used 9932
_cell_measurement_temperature 273.15
_cell_measurement_theta_max 25.089
_cell_measurement_theta_min 2.330
_cell_volume 1063.54(8)
_computing_cell_refinement 'SAINT V8.38A (Bruker, 2018)'
_computing_data_reduction 'SAINT V8.38A (Bruker, 2018)'
_computing_molecular_graphics 'Olex2 1.5 (Dolomanov et al., 2009)'
_computing_publication_material 'Olex2 1.5 (Dolomanov et al., 2009)'
_computing_structure_refinement 'XL  (Sheldrick, 2008)'
_computing_structure_solution 'SHELXT 2014/5 (Sheldrick, 2014)'
_diffrn_ambient_temperature 273.15
_diffrn_measured_fraction_theta_full 0.995
_diffrn_measured_fraction_theta_max 0.995
_diffrn_measurement_device_type 'Bruker APEX-II CCD'
_diffrn_measurement_method '\f and \w scans'
_diffrn_radiation_type MoK\a
_diffrn_radiation_wavelength 0.71073
_diffrn_reflns_av_R_equivalents 0.0946
_diffrn_reflns_av_unetI/netI 0.0524
_diffrn_reflns_Laue_measured_fraction_full 0.995
_diffrn_reflns_Laue_measured_fraction_max 0.995
_diffrn_reflns_limit_h_max 11
_diffrn_reflns_limit_h_min -11
_diffrn_reflns_limit_k_max 11
_diffrn_reflns_limit_k_min -11
_diffrn_reflns_limit_l_max 15
_diffrn_reflns_limit_l_min -15
_diffrn_reflns_number 26049
_diffrn_reflns_point_group_measured_fraction_full 0.995
_diffrn_reflns_point_group_measured_fraction_max 0.995
_diffrn_reflns_theta_full 25.089
_diffrn_reflns_theta_max 25.089
_diffrn_reflns_theta_min 2.330
_exptl_absorpt_coefficient_mu 6.119
_exptl_absorpt_correction_T_max 0.7452
_exptl_absorpt_correction_T_min 0.5205
_exptl_absorpt_correction_type analytical
_exptl_absorpt_process_details
;
SADABS-2016/2 (Bruker,2016/2) was used for absorption correction.
wR2(int) was 0.1849 before and 0.0922 after correction.
The Ratio of minimum to maximum transmission is 0.6985.
The \l/2 correction factor is Not present.
;
_exptl_crystal_colour 'metallic light red'
_exptl_crystal_colour_lustre metallic
_exptl_crystal_colour_modifier light
_exptl_crystal_colour_primary red
_exptl_crystal_density_diffrn 1.989
_exptl_crystal_description block
_exptl_crystal_F_000 608
_exptl_crystal_size_max 0.3
_exptl_crystal_size_mid 0.2
_exptl_crystal_size_min 0.2
_refine_diff_density_max 0.647
_refine_diff_density_min -0.857
_refine_diff_density_rms 0.098
_refine_ls_extinction_method none
_refine_ls_goodness_of_fit_ref 0.983
_refine_ls_hydrogen_treatment constr
_refine_ls_matrix_type full
_refine_ls_number_parameters 244
_refine_ls_number_reflns 3776
_refine_ls_number_restraints 0
_refine_ls_restrained_S_all 0.983
_refine_ls_R_factor_all 0.0290
_refine_ls_R_factor_gt 0.0252
_refine_ls_shift/su_max 0.001
_refine_ls_shift/su_mean 0.000
_refine_ls_structure_factor_coef Fsqd
_refine_ls_weighting_details 'w=1/[\s^2^(Fo^2^)] where P=(Fo^2^+2Fc^2^)/3'
_refine_ls_weighting_scheme calc
_refine_ls_wR_factor_gt 0.0538
_refine_ls_wR_factor_ref 0.0550
_reflns_Friedel_coverage 0.000
_reflns_number_gt 3431
_reflns_number_total 3776
_reflns_threshold_expression 'I > 2\s(I)'
_cod_data_source_file d4dt03400g3.cif
_cod_data_source_block Complex-1c
_cod_depositor_comments 'Adding full bibliography for 7718520--7718524.cif.'
_cod_database_code 7718521
_shelx_shelxl_version_number 2016/6
_shelx_space_group_comment
;
The symmetry employed for this shelxl refinement is uniquely defined
by the following loop, which should always be used as a source of
symmetry information in preference to the above space-group names.
They are only intended as comments.
;
_shelx_estimated_absorpt_t_max 0.374
_shelx_estimated_absorpt_t_min 0.261
_olex2_refinement_description
;
1. Fixed Uiso
 At 1.2 times of:
  All C(H) groups
2.a Aromatic/amide H refined with riding coordinates:
 C15(H15), C1(H1), C11(H11), C8(H8), C10(H10), C2(H2), C4(H4), C3(H3),
 C12(H12), C13(H13)
;
_smtbx_masks_void_probe_radius 1.2
_smtbx_masks_void_truncation_radius 1.2
_olex2_submission_special_instructions 'No special instructions were received'

loop_
_space_group_symop_operation_xyz
'x, y, z'
'-x, -y, -z'

loop_
_atom_site_label
_atom_site_type_symbol
_atom_site_fract_x
_atom_site_fract_y
_atom_site_fract_z
_atom_site_U_iso_or_equiv
_atom_site_adp_type
_atom_site_occupancy
_atom_site_site_symmetry_order
_atom_site_calc_flag
_atom_site_refinement_flags_posn
_atom_site_refinement_flags_adp
_atom_site_refinement_flags_occupancy
_atom_site_disorder_assembly
_atom_site_disorder_group
Re1 Re 0.54722(2) 0.49537(2) 0.26317(2) 0.03312(7) Uani 1 1 d . . . . .
Cl1 Cl 0.45048(15) 0.25437(14) 0.13071(10) 0.0557(3) Uani 1 1 d . . . . .
O1 O 0.9582(3) 0.4011(3) 0.3471(2) 0.0377(7) Uani 1 1 d . . . . .
N1 N 0.7352(4) 0.5716(4) 0.1842(3) 0.0352(8) Uani 1 1 d . . . . .
N2 N 0.7253(4) 0.4170(4) 0.3405(3) 0.0350(8) Uani 1 1 d . . . . .
O2 O 0.6758(4) 0.7952(4) 0.4240(3) 0.0605(10) Uani 1 1 d . . . . .
O4 O 0.3306(4) 0.6217(4) 0.1301(3) 0.0669(11) Uani 1 1 d . . . . .
O3 O 0.2987(4) 0.3721(4) 0.3799(3) 0.0757(12) Uani 1 1 d . . . . .
C19 C 0.6331(5) 0.6856(5) 0.3653(4) 0.0366(10) Uani 1 1 d . . . . .
C6 C 0.8458(4) 0.4501(5) 0.3034(3) 0.0342(10) Uani 1 1 d . . . . .
C7 C 0.9005(4) 0.3244(5) 0.4223(3) 0.0316(9) Uani 1 1 d . . . . .
C15 C 0.6707(5) 0.2650(5) 0.4847(3) 0.0371(10) Uani 1 1 d . . . . .
H15 H 0.574406 0.270387 0.483609 0.045 Uiso 1 1 calc R U . . .
C5 C 0.8615(5) 0.5344(5) 0.2189(3) 0.0358(10) Uani 1 1 d . . . . .
C14 C 0.7347(5) 0.1856(5) 0.5542(3) 0.0366(10) Uani 1 1 d . . . . .
C1 C 0.7374(5) 0.6480(5) 0.1057(4) 0.0431(11) Uani 1 1 d . . . . .
H1 H 0.651280 0.671946 0.079236 0.052 Uiso 1 1 calc R U . . .
C11 C 0.8593(6) 0.0234(5) 0.6877(4) 0.0535(13) Uani 1 1 d . . . . .
H11 H 0.899209 -0.031102 0.732198 0.064 Uiso 1 1 calc R U . . .
C16 C 0.7554(4) 0.3334(5) 0.4194(3) 0.0314(9) Uani 1 1 d . . . . .
C8 C 0.9669(5) 0.2493(5) 0.4853(3) 0.0379(10) Uani 1 1 d . . . . .
H8 H 1.062813 0.245022 0.483751 0.046 Uiso 1 1 calc R U . . .
C10 C 0.9401(5) 0.0933(5) 0.6235(4) 0.0468(12) Uani 1 1 d . . . . .
H10 H 1.035886 0.086832 0.624247 0.056 Uiso 1 1 calc R U . . .
C2 C 0.8596(5) 0.6930(5) 0.0617(4) 0.0484(12) Uani 1 1 d . . . . .
H2 H 0.856726 0.747754 0.007588 0.058 Uiso 1 1 calc R U . . .
C9 C 0.8822(5) 0.1772(5) 0.5540(3) 0.0369(10) Uani 1 1 d . . . . .
C17 C 0.4129(5) 0.5714(5) 0.1806(4) 0.0406(11) Uani 1 1 d . . . . .
C18 C 0.3938(5) 0.4177(5) 0.3361(4) 0.0465(12) Uani 1 1 d . . . . .
C4 C 0.9879(5) 0.5756(5) 0.1780(4) 0.0452(12) Uani 1 1 d . . . . .
H4 H 1.072415 0.548997 0.203900 0.054 Uiso 1 1 calc R U . . .
C3 C 0.9878(6) 0.6564(6) 0.0986(4) 0.0516(13) Uani 1 1 d . . . . .
H3 H 1.072300 0.686179 0.069791 0.062 Uiso 1 1 calc R U . . .
C12 C 0.7145(6) 0.0321(5) 0.6881(4) 0.0559(13) Uani 1 1 d . . . . .
H12 H 0.659742 -0.016365 0.733214 0.067 Uiso 1 1 calc R U . . .
C13 C 0.6530(6) 0.1109(5) 0.6230(4) 0.0504(12) Uani 1 1 d . . . . .
H13 H 0.556930 0.115298 0.624029 0.060 Uiso 1 1 calc R U . . .

loop_
_atom_site_aniso_label
_atom_site_aniso_U_11
_atom_site_aniso_U_22
_atom_site_aniso_U_33
_atom_site_aniso_U_23
_atom_site_aniso_U_13
_atom_site_aniso_U_12
Re1 0.03064(10) 0.04197(12) 0.03234(11) 0.01243(8) 0.00777(8) 0.01995(8)
Cl1 0.0626(7) 0.0529(8) 0.0473(8) 0.0057(6) 0.0014(6) 0.0275(6)
O1 0.0370(15) 0.0496(19) 0.0373(18) 0.0190(15) 0.0104(14) 0.0265(14)
N1 0.0380(19) 0.040(2) 0.029(2) 0.0116(17) 0.0074(17) 0.0169(17)
N2 0.0307(18) 0.040(2) 0.034(2) 0.0089(17) 0.0066(16) 0.0149(16)
O2 0.054(2) 0.066(2) 0.061(3) 0.008(2) 0.0110(19) 0.0264(19)
O4 0.062(2) 0.087(3) 0.066(3) 0.028(2) 0.003(2) 0.051(2)
O3 0.069(2) 0.079(3) 0.102(3) 0.041(2) 0.054(3) 0.031(2)
C19 0.037(2) 0.053(3) 0.039(3) 0.020(2) 0.020(2) 0.031(2)
C6 0.033(2) 0.037(2) 0.036(3) 0.009(2) 0.009(2) 0.0169(19)
C7 0.031(2) 0.038(2) 0.027(2) 0.0092(19) 0.0054(18) 0.0162(18)
C15 0.031(2) 0.045(3) 0.037(3) 0.009(2) 0.007(2) 0.0171(19)
C5 0.034(2) 0.045(3) 0.035(3) 0.013(2) 0.009(2) 0.021(2)
C14 0.039(2) 0.038(2) 0.034(3) 0.012(2) 0.006(2) 0.016(2)
C1 0.045(3) 0.058(3) 0.038(3) 0.021(2) 0.013(2) 0.031(2)
C11 0.057(3) 0.052(3) 0.054(3) 0.026(3) 0.006(3) 0.026(3)
C16 0.028(2) 0.033(2) 0.031(2) 0.0064(19) 0.0033(18) 0.0115(17)
C8 0.034(2) 0.044(3) 0.041(3) 0.014(2) 0.006(2) 0.023(2)
C10 0.044(3) 0.047(3) 0.052(3) 0.021(2) 0.005(2) 0.023(2)
C2 0.053(3) 0.062(3) 0.039(3) 0.028(2) 0.014(2) 0.027(3)
C9 0.038(2) 0.035(2) 0.034(3) 0.010(2) -0.001(2) 0.0153(19)
C17 0.037(2) 0.045(3) 0.043(3) 0.009(2) 0.016(2) 0.016(2)
C18 0.046(3) 0.051(3) 0.052(3) 0.017(2) 0.016(2) 0.026(2)
C4 0.040(2) 0.061(3) 0.046(3) 0.022(2) 0.015(2) 0.027(2)
C3 0.052(3) 0.067(3) 0.048(3) 0.028(3) 0.025(3) 0.027(3)
C12 0.065(3) 0.055(3) 0.051(3) 0.028(3) 0.019(3) 0.020(3)
C13 0.051(3) 0.058(3) 0.048(3) 0.026(3) 0.019(3) 0.021(2)

loop_
_atom_type_symbol
_atom_type_description
_atom_type_scat_dispersion_real
_atom_type_scat_dispersion_imag
_atom_type_scat_source
C C 0.0033 0.0016 'International Tables Vol C Tables 4.2.6.8 and 6.1.1.4'
H H 0.0000 0.0000 'International Tables Vol C Tables 4.2.6.8 and 6.1.1.4'
Cl Cl 0.1484 0.1585 'International Tables Vol C Tables 4.2.6.8 and 6.1.1.4'
N N 0.0061 0.0033 'International Tables Vol C Tables 4.2.6.8 and 6.1.1.4'
O O 0.0106 0.0060 'International Tables Vol C Tables 4.2.6.8 and 6.1.1.4'
Re Re -1.0185 7.2310 'International Tables Vol C Tables 4.2.6.8 and 6.1.1.4'

loop_
_geom_angle_atom_site_label_1
_geom_angle_atom_site_label_2
_geom_angle_atom_site_label_3
_geom_angle
_geom_angle_site_symmetry_1
_geom_angle_site_symmetry_3
_geom_angle_publ_flag
N1 Re1 Cl1 84.31(9) . . ?
N2 Re1 Cl1 84.54(9) . . ?
N2 Re1 N1 74.72(12) . . ?
C19 Re1 Cl1 177.06(11) . . ?
C19 Re1 N1 92.96(15) . . ?
C19 Re1 N2 93.72(15) . . ?
C17 Re1 Cl1 93.27(14) . . ?
C17 Re1 N1 96.04(15) . . ?
C17 Re1 N2 170.65(15) . . ?
C17 Re1 C19 88.08(18) . . ?
C17 Re1 C18 88.90(19) . . ?
C18 Re1 Cl1 93.92(15) . . ?
C18 Re1 N1 174.83(16) . . ?
C18 Re1 N2 100.30(16) . . ?
C18 Re1 C19 88.71(18) . . ?
C6 O1 C7 103.8(3) . . ?
C5 N1 Re1 116.4(3) . . ?
C1 N1 Re1 126.9(3) . . ?
C1 N1 C5 116.7(4) . . ?
C6 N2 Re1 114.3(3) . . ?
C6 N2 C16 104.3(3) . . ?
C16 N2 Re1 141.3(3) . . ?
O2 C19 Re1 176.7(4) . . ?
O1 C6 C5 120.8(4) . . ?
N2 C6 O1 116.7(4) . . ?
N2 C6 C5 122.5(4) . . ?
O1 C7 C16 107.9(3) . . ?
C8 C7 O1 127.2(4) . . ?
C8 C7 C16 124.9(4) . . ?
C14 C15 H15 121.1 . . ?
C16 C15 H15 121.1 . . ?
C16 C15 C14 117.8(4) . . ?
N1 C5 C6 112.0(4) . . ?
N1 C5 C4 122.8(4) . . ?
C4 C5 C6 125.1(4) . . ?
C15 C14 C9 120.4(4) . . ?
C13 C14 C15 120.8(4) . . ?
C13 C14 C9 118.8(4) . . ?
N1 C1 H1 118.3 . . ?
N1 C1 C2 123.4(4) . . ?
C2 C1 H1 118.3 . . ?
C10 C11 H11 119.9 . . ?
C10 C11 C12 120.3(5) . . ?
C12 C11 H11 119.9 . . ?
C7 C16 N2 107.3(3) . . ?
C15 C16 N2 132.3(4) . . ?
C15 C16 C7 120.3(4) . . ?
C7 C8 H8 121.9 . . ?
C7 C8 C9 116.2(4) . . ?
C9 C8 H8 121.9 . . ?
C11 C10 H10 119.3 . . ?
C11 C10 C9 121.3(4) . . ?
C9 C10 H10 119.3 . . ?
C1 C2 H2 120.4 . . ?
C1 C2 C3 119.3(4) . . ?
C3 C2 H2 120.4 . . ?
C8 C9 C14 120.5(4) . . ?
C8 C9 C10 121.2(4) . . ?
C10 C9 C14 118.4(4) . . ?
O4 C17 Re1 178.7(4) . . ?
O3 C18 Re1 178.7(4) . . ?
C5 C4 H4 120.5 . . ?
C3 C4 C5 119.0(4) . . ?
C3 C4 H4 120.5 . . ?
C2 C3 H3 120.6 . . ?
C4 C3 C2 118.8(4) . . ?
C4 C3 H3 120.6 . . ?
C11 C12 H12 119.5 . . ?
C13 C12 C11 121.0(5) . . ?
C13 C12 H12 119.5 . . ?
C14 C13 H13 119.9 . . ?
C12 C13 C14 120.3(4) . . ?
C12 C13 H13 119.9 . . ?

loop_
_geom_bond_atom_site_label_1
_geom_bond_atom_site_label_2
_geom_bond_distance
_geom_bond_site_symmetry_2
_geom_bond_publ_flag
Re1 Cl1 2.4673(12) . ?
Re1 N1 2.205(3) . ?
Re1 N2 2.179(3) . ?
Re1 C19 1.923(5) . ?
Re1 C17 1.882(5) . ?
Re1 C18 1.898(5) . ?
O1 C6 1.352(5) . ?
O1 C7 1.390(5) . ?
N1 C5 1.366(5) . ?
N1 C1 1.329(5) . ?
N2 C6 1.293(5) . ?
N2 C16 1.417(5) . ?
O2 C19 1.113(5) . ?
O4 C17 1.178(5) . ?
O3 C18 1.159(5) . ?
C6 C5 1.446(6) . ?
C7 C16 1.402(5) . ?
C7 C8 1.348(5) . ?
C15 H15 0.9300 . ?
C15 C14 1.418(6) . ?
C15 C16 1.368(5) . ?
C5 C4 1.373(6) . ?
C14 C9 1.430(5) . ?
C14 C13 1.411(6) . ?
C1 H1 0.9300 . ?
C1 C2 1.365(6) . ?
C11 H11 0.9300 . ?
C11 C10 1.341(6) . ?
C11 C12 1.407(6) . ?
C8 H8 0.9300 . ?
C8 C9 1.417(6) . ?
C10 H10 0.9300 . ?
C10 C9 1.424(6) . ?
C2 H2 0.9300 . ?
C2 C3 1.382(6) . ?
C4 H4 0.9300 . ?
C4 C3 1.365(6) . ?
C3 H3 0.9300 . ?
C12 H12 0.9300 . ?
C12 C13 1.368(6) . ?
C13 H13 0.9300 . ?

loop_
_geom_torsion_atom_site_label_1
_geom_torsion_atom_site_label_2
_geom_torsion_atom_site_label_3
_geom_torsion_atom_site_label_4
_geom_torsion
_geom_torsion_site_symmetry_1
_geom_torsion_site_symmetry_2
_geom_torsion_site_symmetry_3
_geom_torsion_site_symmetry_4
_geom_torsion_publ_flag
Re1 N1 C5 C6 -0.2(5) . . . . ?
Re1 N1 C5 C4 -179.3(3) . . . . ?
Re1 N1 C1 C2 179.1(3) . . . . ?
Re1 N2 C6 O1 -178.6(3) . . . . ?
Re1 N2 C6 C5 1.0(5) . . . . ?
Re1 N2 C16 C7 177.4(3) . . . . ?
Re1 N2 C16 C15 -1.2(8) . . . . ?
O1 C6 C5 N1 179.0(4) . . . . ?
O1 C6 C5 C4 -1.9(7) . . . . ?
O1 C7 C16 N2 0.2(4) . . . . ?
O1 C7 C16 C15 179.0(3) . . . . ?
O1 C7 C8 C9 -178.6(4) . . . . ?
N1 C5 C4 C3 -0.5(7) . . . . ?
N1 C1 C2 C3 1.1(8) . . . . ?
N2 C6 C5 N1 -0.6(6) . . . . ?
N2 C6 C5 C4 178.5(4) . . . . ?
C6 O1 C7 C16 -0.4(4) . . . . ?
C6 O1 C7 C8 177.5(4) . . . . ?
C6 N2 C16 C7 0.2(4) . . . . ?
C6 N2 C16 C15 -178.5(4) . . . . ?
C6 C5 C4 C3 -179.5(4) . . . . ?
C7 O1 C6 N2 0.6(5) . . . . ?
C7 O1 C6 C5 -179.0(4) . . . . ?
C7 C8 C9 C14 0.2(6) . . . . ?
C7 C8 C9 C10 179.4(4) . . . . ?
C15 C14 C9 C8 0.6(6) . . . . ?
C15 C14 C9 C10 -178.6(4) . . . . ?
C15 C14 C13 C12 178.7(5) . . . . ?
C5 N1 C1 C2 -1.9(7) . . . . ?
C5 C4 C3 C2 -0.4(8) . . . . ?
C14 C15 C16 N2 178.4(4) . . . . ?
C14 C15 C16 C7 -0.1(6) . . . . ?
C1 N1 C5 C6 -179.3(4) . . . . ?
C1 N1 C5 C4 1.6(6) . . . . ?
C1 C2 C3 C4 0.1(8) . . . . ?
C11 C10 C9 C14 0.0(7) . . . . ?
C11 C10 C9 C8 -179.2(4) . . . . ?
C11 C12 C13 C14 -0.2(8) . . . . ?
C16 N2 C6 O1 -0.5(5) . . . . ?
C16 N2 C6 C5 179.1(4) . . . . ?
C16 C7 C8 C9 -1.0(6) . . . . ?
C16 C15 C14 C9 -0.6(6) . . . . ?
C16 C15 C14 C13 -179.3(4) . . . . ?
C8 C7 C16 N2 -177.8(4) . . . . ?
C8 C7 C16 C15 1.0(7) . . . . ?
C10 C11 C12 C13 0.3(8) . . . . ?
C9 C14 C13 C12 0.0(7) . . . . ?
C12 C11 C10 C9 -0.2(7) . . . . ?
C13 C14 C9 C8 179.3(4) . . . . ?
C13 C14 C9 C10 0.1(6) . . . . ?

loop_
_smtbx_masks_void_nr
_smtbx_masks_void_average_x
_smtbx_masks_void_average_y
_smtbx_masks_void_average_z
_smtbx_masks_void_volume
_smtbx_masks_void_count_electrons
_smtbx_masks_void_content
1 0.582 0.000 0.000 251.1 87.4 '2 CH2Cl2'
